data_1551841
loop_
_publ_author_name
'Sung-Kyun Ko'
'Sung Kuk Kim'
'Andrew Share'
'Vincent M. Lynch'
'Jinhong Park'
'Wan Namkung'
'Wim Van Rossom'
'Nathalie Busschaert'
'Philip A. Gale'
'Jonathan L. Sessler'
'Injae Shin'

_publ_section_title
;
 Synthetic ion transporters can induce apoptosis by facilitating chloride
 anion transport into cells
;
_journal_name_full 'Nature Chemistry'
_journal_page_first 885
_journal_page_last 892
_journal_paper_doi 10.1038/nchem.2021
_journal_volume 6
_journal_year 2014
_chemical_formula_moiety 'C39 H47 N5 O2, 2 C H4 O'
_chemical_formula_sum 'C41 H55 N7 O4'
_chemical_formula_weight 709.92
_space_group_IT_number 14
_space_group_name_Hall '-P 2ybc'
_space_group_name_H-M_alt 'P 1 21/c 1'
_symmetry_cell_setting monoclinic
_symmetry_space_group_name_H-M 'P 1 21/c 1'
_atom_sites_solution_hydrogens geom
_atom_sites_solution_primary direct
_atom_sites_solution_secondary difmap
_cell_angle_alpha 90.00
_cell_angle_beta 94.735(2)
_cell_angle_gamma 90.00
_cell_formula_units_Z 4
_cell_length_a 12.8727(9)
_cell_length_b 9.6907(6)
_cell_length_c 30.040(2)
_cell_measurement_reflns_used 8571
_cell_measurement_temperature 153(2)
_cell_measurement_theta_max 27.5
_cell_measurement_theta_min 2.9
_cell_volume 3734.6(4)
_computing_cell_refinement 'Collect software, Nonius B.V. 1998'
_computing_data_collection 'Collect software, Nonius B.V. 1998'
_computing_data_reduction
;
DENZO and Scalepack (Otwinoski and Minor, 1997)
;
_computing_molecular_graphics 'XP SHELXTL/PC, Siemens Analytical'
_computing_structure_refinement 'XL SHELXTL/PC, Siemens Analytical'
_computing_structure_solution
;

SIR97 - Altomare A., Burla M.C., Camalli M., Cascarano G.L., Giacovazzo C., 
Guagliardi A., Moliterni A.G.G., Polidori G.,Spagna R.
;
_diffrn_ambient_temperature 153(2)
_diffrn_measured_fraction_theta_full 0.991
_diffrn_measured_fraction_theta_max 0.991
_diffrn_measurement_device_type 'Nonius Kappa CCD'
_diffrn_measurement_method \w-scans
_diffrn_radiation_monochromator graphite
_diffrn_radiation_source 'fine-focus sealed tube'
_diffrn_radiation_type MoK\a
_diffrn_radiation_wavelength 0.71074
_diffrn_reflns_av_R_equivalents 0.0841
_diffrn_reflns_av_sigmaI/netI 0.1152
_diffrn_reflns_limit_h_max 16
_diffrn_reflns_limit_h_min -16
_diffrn_reflns_limit_k_max 11
_diffrn_reflns_limit_k_min -12
_diffrn_reflns_limit_l_max 38
_diffrn_reflns_limit_l_min -38
_diffrn_reflns_number 14556
_diffrn_reflns_theta_full 27.50
_diffrn_reflns_theta_max 27.50
_diffrn_reflns_theta_min 2.93
_exptl_absorpt_coefficient_mu 0.083
_exptl_absorpt_correction_T_max 1.00
_exptl_absorpt_correction_T_min 0.723
_exptl_absorpt_correction_type multi-scan
_exptl_absorpt_process_details
;
DENZO and Scalepack (Otwinoski and Minor, 1997)
;
_exptl_crystal_colour colorless
_exptl_crystal_density_diffrn 1.263
_exptl_crystal_density_method 'not measured'
_exptl_crystal_description laths
_exptl_crystal_F_000 1528
_exptl_crystal_size_max 0.62
_exptl_crystal_size_mid 0.15
_exptl_crystal_size_min 0.06
_refine_diff_density_max 0.277
_refine_diff_density_min -0.275
_refine_diff_density_rms 0.057
_refine_ls_extinction_method none
_refine_ls_goodness_of_fit_ref 1.066
_refine_ls_hydrogen_treatment mixed
_refine_ls_matrix_type full
_refine_ls_number_parameters 485
_refine_ls_number_reflns 8510
_refine_ls_number_restraints 0
_refine_ls_restrained_S_all 1.066
_refine_ls_R_factor_all 0.1715
_refine_ls_R_factor_gt 0.0715
_refine_ls_shift/su_max 0.013
_refine_ls_shift/su_mean 0.000
_refine_ls_structure_factor_coef Fsqd
_refine_ls_weighting_details 'calc w=1/[\s^2^(Fo^2^)+(0.0448P)^2^+2.3540P] where P=(Fo^2^+2Fc^2^)/3'
_refine_ls_weighting_scheme calc
_refine_ls_wR_factor_gt 0.1200
_refine_ls_wR_factor_ref 0.1545
_reflns_number_gt 4403
_reflns_number_total 8510
_reflns_threshold_expression >2sigma(I)
_cod_data_source_file nchem.2021-s7.cif
_cod_data_source_block Free1
_cod_depositor_comments
;
The following automatic conversions were performed:

data item '_symmetry_cell_setting' value 'Monoclinic' was changed to
'monoclinic' in accordance with the built-in table derived from the
CIF Core dictionary named 'cif_core.dic' version 2.4.5 last updated
on 2014-11-21.

Automatic conversion script
Id: cif_fix_values 6909 2019-04-08 15:41:33Z antanas 
;
_cod_original_sg_symbol_H-M P21/c
_cod_database_code 1551841

loop_
_symmetry_equiv_pos_as_xyz
'x, y, z'
'-x, y+1/2, -z+1/2'
'-x, -y, -z'
'x, -y-1/2, z-1/2'

loop_
_atom_site_label
_atom_site_type_symbol
_atom_site_fract_x
_atom_site_fract_y
_atom_site_fract_z
_atom_site_U_iso_or_equiv
_atom_site_adp_type
_atom_site_occupancy
_atom_site_symmetry_multiplicity
_atom_site_calc_flag
_atom_site_refinement_flags
_atom_site_disorder_assembly
_atom_site_disorder_group
O1 O 0.50518(15) 0.2036(2) 0.72835(6) 0.0353(5) Uani 1 1 d . . .
O2 O 0.08768(15) 0.3703(2) 0.81488(7) 0.0478(6) Uani 1 1 d . . .
N1 N 0.11241(16) 0.4492(2) 0.64430(7) 0.0253(5) Uani 1 1 d . . .
H1N H 0.1631 0.3934 0.6542 0.030 Uiso 1 1 calc R . .
N2 N 0.35870(16) 0.5398(2) 0.62751(7) 0.0266(5) Uani 1 1 d . . .
H2N H 0.3528 0.4656 0.6440 0.032 Uiso 1 1 calc R . .
N3 N 0.35253(16) 0.3170(2) 0.54365(7) 0.0270(5) Uani 1 1 d . . .
H3N H 0.3081 0.3856 0.5448 0.032 Uiso 1 1 calc R . .
N4 N 0.10552(16) 0.2307(2) 0.56093(6) 0.0257(5) Uani 1 1 d . . .
H4N H 0.1210 0.3188 0.5590 0.031 Uiso 1 1 calc R . .
N5 N 0.56384(16) 0.4251(2) 0.73843(7) 0.0305(6) Uani 1 1 d . . .
H5N H 0.5522 0.5038 0.7518 0.037 Uiso 1 1 calc R . .
N6 N 0.33169(17) 0.3091(2) 0.77389(7) 0.0285(5) Uani 1 1 d . . .
N7 N 0.12786(17) 0.2108(3) 0.76432(7) 0.0365(6) Uani 1 1 d . . .
H7N H 0.1784 0.1714 0.7509 0.044 Uiso 1 1 calc R . .
O1A O 0.29648(15) 0.2790(2) 0.67307(7) 0.0356(5) Uani 1 1 d . . .
C1A C 0.3130(2) 0.1577(3) 0.64683(11) 0.0449(8) Uani 1 1 d . . .
H1A1 H 0.3870 0.1502 0.6418 0.067 Uiso 1 1 calc R . .
H1A2 H 0.2716 0.1646 0.6180 0.067 Uiso 1 1 calc R . .
H1A3 H 0.2914 0.0757 0.6628 0.067 Uiso 1 1 calc R . .
C1B C 0.1261(3) 0.6162(4) 0.51188(11) 0.0614(11) Uani 1 1 d . . .
H1B1 H 0.0676 0.6626 0.5245 0.092 Uiso 1 1 calc R . .
H1B2 H 0.1006 0.5667 0.4847 0.092 Uiso 1 1 calc R . .
H1B3 H 0.1779 0.6849 0.5046 0.092 Uiso 1 1 calc R . .
O1B O 0.17225(16) 0.5216(2) 0.54326(7) 0.0378(5) Uani 1 1 d . . .
C1 C 0.01544(19) 0.4070(3) 0.62631(8) 0.0243(6) Uani 1 1 d . . .
C2 C -0.0398(2) 0.5241(3) 0.61495(8) 0.0278(6) Uani 1 1 d . . .
H2 H -0.1095 0.5274 0.6019 0.033 Uiso 1 1 calc R . .
C3 C 0.0247(2) 0.6396(3) 0.62599(8) 0.0291(7) Uani 1 1 d . . .
H3 H 0.0060 0.7336 0.6213 0.035 Uiso 1 1 calc R . .
C4 C 0.1184(2) 0.5922(3) 0.64447(8) 0.0245(6) Uani 1 1 d . . .
C5 C 0.2163(2) 0.6674(3) 0.66295(8) 0.0262(6) Uani 1 1 d . . .
C6 C 0.2997(2) 0.6571(3) 0.63052(8) 0.0254(6) Uani 1 1 d . . .
C7 C 0.3325(2) 0.7472(3) 0.59942(9) 0.0317(7) Uani 1 1 d . . .
H7 H 0.3058 0.8374 0.5935 0.038 Uiso 1 1 calc R . .
C8 C 0.4130(2) 0.6829(3) 0.57755(9) 0.0318(7) Uani 1 1 d . . .
H8 H 0.4498 0.7225 0.5546 0.038 Uiso 1 1 calc R . .
C9 C 0.4284(2) 0.5536(3) 0.59534(8) 0.0264(6) Uani 1 1 d . . .
C10 C 0.5057(2) 0.4410(3) 0.58703(8) 0.0288(7) Uani 1 1 d . . .
C11 C 0.4551(2) 0.3194(3) 0.56151(8) 0.0287(6) Uani 1 1 d . . .
C12 C 0.4970(2) 0.1945(3) 0.55265(9) 0.0382(7) Uani 1 1 d . . .
H12 H 0.5668 0.1664 0.5607 0.046 Uiso 1 1 calc R . .
C13 C 0.4190(2) 0.1140(3) 0.52943(10) 0.0380(7) Uani 1 1 d . . .
H13 H 0.4270 0.0219 0.5194 0.046 Uiso 1 1 calc R . .
C14 C 0.3303(2) 0.1907(3) 0.52374(9) 0.0295(6) Uani 1 1 d . . .
C15 C 0.2237(2) 0.1525(3) 0.50151(8) 0.0283(7) Uani 1 1 d . . .
C16 C 0.1453(2) 0.1272(3) 0.53542(8) 0.0263(6) Uani 1 1 d . . .
C17 C 0.1014(2) 0.0064(3) 0.54838(9) 0.0320(7) Uani 1 1 d . . .
H17 H 0.1138 -0.0826 0.5367 0.038 Uiso 1 1 calc R . .
C18 C 0.0349(2) 0.0366(3) 0.58191(9) 0.0309(7) Uani 1 1 d . . .
H18 H -0.0055 -0.0284 0.5967 0.037 Uiso 1 1 calc R . .
C19 C 0.03829(19) 0.1761(3) 0.58966(8) 0.0242(6) Uani 1 1 d . . .
C20 C -0.01478(19) 0.2564(3) 0.62461(8) 0.0247(6) Uani 1 1 d . . .
C21 C 0.1897(2) 0.8202(3) 0.66937(10) 0.0341(7) Uani 1 1 d . . .
H21A H 0.1686 0.8619 0.6403 0.051 Uiso 1 1 calc R . .
H21B H 0.2511 0.8685 0.6831 0.051 Uiso 1 1 calc R . .
H21C H 0.1325 0.8278 0.6888 0.051 Uiso 1 1 calc R . .
C22 C 0.2556(2) 0.6073(3) 0.70899(8) 0.0315(7) Uani 1 1 d . . .
H22A H 0.2025 0.6210 0.7301 0.047 Uiso 1 1 calc R . .
H22B H 0.3200 0.6543 0.7201 0.047 Uiso 1 1 calc R . .
H22C H 0.2693 0.5084 0.7060 0.047 Uiso 1 1 calc R . .
C23 C 0.5917(2) 0.5021(3) 0.55982(9) 0.0356(7) Uani 1 1 d . . .
H23A H 0.5604 0.5347 0.5309 0.053 Uiso 1 1 calc R . .
H23B H 0.6436 0.4308 0.5551 0.053 Uiso 1 1 calc R . .
H23C H 0.6254 0.5795 0.5763 0.053 Uiso 1 1 calc R . .
C24 C 0.2355(2) 0.0171(3) 0.47546(9) 0.0385(8) Uani 1 1 d . . .
H24A H 0.2849 0.0310 0.4527 0.058 Uiso 1 1 calc R . .
H24B H 0.1676 -0.0102 0.4610 0.058 Uiso 1 1 calc R . .
H24C H 0.2615 -0.0557 0.4961 0.058 Uiso 1 1 calc R . .
C25 C 0.1835(2) 0.2625(3) 0.46797(9) 0.0338(7) Uani 1 1 d . . .
H25A H 0.1776 0.3509 0.4834 0.051 Uiso 1 1 calc R . .
H25B H 0.1149 0.2351 0.4542 0.051 Uiso 1 1 calc R . .
H25C H 0.2323 0.2720 0.4448 0.051 Uiso 1 1 calc R . .
C26 C -0.1343(2) 0.2449(3) 0.61472(9) 0.0324(7) Uani 1 1 d . . .
H26A H -0.1690 0.2976 0.6371 0.049 Uiso 1 1 calc R . .
H26B H -0.1551 0.1478 0.6159 0.049 Uiso 1 1 calc R . .
H26C H -0.1544 0.2820 0.5849 0.049 Uiso 1 1 calc R . .
C27 C 0.5554(2) 0.3836(3) 0.63225(8) 0.0289(6) Uani 1 1 d . . .
H27A H 0.4988 0.3457 0.6490 0.035 Uiso 1 1 calc R . .
H27B H 0.6016 0.3058 0.6257 0.035 Uiso 1 1 calc R . .
C28 C 0.6182(2) 0.4846(3) 0.66267(9) 0.0328(7) Uani 1 1 d . . .
H28A H 0.5766 0.5693 0.6662 0.039 Uiso 1 1 calc R . .
H28B H 0.6823 0.5109 0.6487 0.039 Uiso 1 1 calc R . .
C29 C 0.6477(2) 0.4217(3) 0.70862(9) 0.0321(7) Uani 1 1 d . . .
H29A H 0.6692 0.3246 0.7047 0.039 Uiso 1 1 calc R . .
H29B H 0.7085 0.4722 0.7229 0.039 Uiso 1 1 calc R . .
C30 C 0.5032(2) 0.3177(3) 0.74705(9) 0.0291(6) Uani 1 1 d . . .
C31 C 0.4322(2) 0.3434(3) 0.78343(9) 0.0286(6) Uani 1 1 d . . .
C32 C 0.4705(2) 0.3965(3) 0.82431(9) 0.0376(7) Uani 1 1 d . . .
H32 H 0.5426 0.4171 0.8299 0.045 Uiso 1 1 calc R . .
C33 C 0.4029(2) 0.4191(4) 0.85679(10) 0.0474(9) Uani 1 1 d . . .
H33 H 0.4276 0.4523 0.8855 0.057 Uiso 1 1 calc R . .
C34 C 0.2986(2) 0.3924(3) 0.84660(9) 0.0398(8) Uani 1 1 d . . .
H34 H 0.2494 0.4112 0.8677 0.048 Uiso 1 1 calc R . .
C35 C 0.2663(2) 0.3375(3) 0.80501(9) 0.0299(7) Uani 1 1 d . . .
C36 C 0.1521(2) 0.3081(3) 0.79469(9) 0.0332(7) Uani 1 1 d . . .
C37 C 0.0205(2) 0.1667(3) 0.75244(9) 0.0363(7) Uani 1 1 d . . .
H37A H -0.0218 0.1858 0.7778 0.044 Uiso 1 1 calc R . .
H37B H 0.0195 0.0658 0.7472 0.044 Uiso 1 1 calc R . .
C38 C -0.0287(2) 0.2389(3) 0.71101(8) 0.0328(7) Uani 1 1 d . . .
H38A H -0.0170 0.3396 0.7137 0.039 Uiso 1 1 calc R . .
H38B H -0.1048 0.2222 0.7082 0.039 Uiso 1 1 calc R . .
C39 C 0.0188(2) 0.1850(3) 0.66971(8) 0.0274(6) Uani 1 1 d . . .
H39A H 0.0017 0.0857 0.6666 0.033 Uiso 1 1 calc R . .
H39B H 0.0955 0.1924 0.6749 0.033 Uiso 1 1 calc R . .
H1OA H 0.317(3) 0.264(5) 0.7008(15) 0.115(18) Uiso 1 1 d . . .
H1OB H 0.189(3) 0.570(5) 0.5667(15) 0.107(17) Uiso 1 1 d . . .

loop_
_atom_site_aniso_label
_atom_site_aniso_U_11
_atom_site_aniso_U_22
_atom_site_aniso_U_33
_atom_site_aniso_U_23
_atom_site_aniso_U_13
_atom_site_aniso_U_12
O1 0.0392(11) 0.0304(12) 0.0367(11) -0.0044(10) 0.0051(9) -0.0011(10)
O2 0.0399(12) 0.0379(13) 0.0678(15) -0.0086(11) 0.0184(11) 0.0014(11)
N1 0.0233(12) 0.0218(13) 0.0303(12) -0.0002(10) -0.0003(10) -0.0009(10)
N2 0.0277(12) 0.0255(13) 0.0266(12) 0.0039(10) 0.0021(10) -0.0017(11)
N3 0.0245(12) 0.0284(13) 0.0284(12) -0.0013(11) 0.0032(10) 0.0027(11)
N4 0.0321(13) 0.0213(12) 0.0237(11) -0.0018(10) 0.0023(10) -0.0036(11)
N5 0.0323(13) 0.0302(14) 0.0292(13) -0.0020(11) 0.0031(10) -0.0035(11)
N6 0.0301(13) 0.0280(13) 0.0275(12) 0.0044(10) 0.0023(10) 0.0045(11)
N7 0.0309(14) 0.0512(17) 0.0277(13) -0.0030(12) 0.0038(11) 0.0043(12)
O1A 0.0363(12) 0.0337(12) 0.0362(12) 0.0054(10) -0.0002(10) 0.0008(10)
C1A 0.0448(19) 0.0277(18) 0.062(2) 0.0010(16) 0.0033(16) 0.0038(15)
C1B 0.103(3) 0.038(2) 0.041(2) 0.0000(17) -0.010(2) 0.018(2)
O1B 0.0510(13) 0.0288(12) 0.0325(12) -0.0005(10) -0.0021(10) 0.0026(10)
C1 0.0250(14) 0.0271(16) 0.0211(14) -0.0006(12) 0.0039(11) -0.0022(13)
C2 0.0249(14) 0.0287(16) 0.0289(15) 0.0006(13) -0.0036(12) 0.0023(13)
C3 0.0318(16) 0.0233(16) 0.0315(16) 0.0025(12) -0.0003(13) 0.0042(13)
C4 0.0279(15) 0.0214(15) 0.0246(14) -0.0014(12) 0.0043(12) -0.0018(13)
C5 0.0269(14) 0.0230(15) 0.0282(14) -0.0007(12) 0.0001(12) -0.0028(12)
C6 0.0238(14) 0.0219(15) 0.0299(15) -0.0026(12) -0.0010(12) -0.0010(12)
C7 0.0360(16) 0.0243(15) 0.0345(16) 0.0025(13) 0.0012(13) -0.0017(14)
C8 0.0333(16) 0.0334(17) 0.0288(15) 0.0051(13) 0.0034(13) -0.0061(14)
C9 0.0254(14) 0.0290(16) 0.0248(14) 0.0010(12) 0.0024(12) -0.0048(13)
C10 0.0267(14) 0.0344(17) 0.0253(15) 0.0022(13) 0.0028(12) -0.0043(13)
C11 0.0254(15) 0.0358(17) 0.0252(14) -0.0005(13) 0.0038(12) -0.0001(14)
C12 0.0252(15) 0.045(2) 0.0441(18) -0.0088(16) 0.0006(14) 0.0065(15)
C13 0.0374(17) 0.0342(18) 0.0430(18) -0.0089(15) 0.0069(14) 0.0055(15)
C14 0.0326(16) 0.0283(16) 0.0280(15) -0.0039(13) 0.0051(12) -0.0020(14)
C15 0.0311(15) 0.0290(16) 0.0250(14) -0.0055(12) 0.0026(12) 0.0024(13)
C16 0.0282(15) 0.0249(15) 0.0252(15) -0.0033(12) -0.0009(12) 0.0017(13)
C17 0.0340(16) 0.0224(16) 0.0391(17) -0.0069(13) 0.0013(13) 0.0012(14)
C18 0.0314(15) 0.0246(16) 0.0367(16) 0.0017(13) 0.0033(13) -0.0025(13)
C19 0.0251(14) 0.0232(15) 0.0240(14) 0.0013(12) -0.0001(11) -0.0016(12)
C20 0.0248(14) 0.0229(15) 0.0261(14) 0.0016(12) 0.0006(11) -0.0030(12)
C21 0.0351(16) 0.0259(16) 0.0413(17) -0.0056(14) 0.0022(13) -0.0037(14)
C22 0.0339(15) 0.0332(17) 0.0274(15) -0.0038(13) 0.0017(12) -0.0029(14)
C23 0.0292(15) 0.0434(19) 0.0348(16) 0.0022(14) 0.0061(13) -0.0048(15)
C24 0.0394(17) 0.0400(19) 0.0364(17) -0.0088(14) 0.0040(14) 0.0029(15)
C25 0.0391(17) 0.0371(18) 0.0249(15) -0.0027(14) 0.0008(13) 0.0011(15)
C26 0.0298(15) 0.0297(16) 0.0381(17) 0.0003(14) 0.0047(13) -0.0028(14)
C27 0.0271(14) 0.0295(16) 0.0304(15) 0.0018(13) 0.0042(12) 0.0016(13)
C28 0.0284(15) 0.0382(18) 0.0318(15) 0.0027(14) 0.0027(13) -0.0054(14)
C29 0.0272(15) 0.0386(18) 0.0305(15) 0.0006(13) 0.0024(12) -0.0012(14)
C30 0.0264(14) 0.0335(17) 0.0262(15) 0.0017(14) -0.0047(12) 0.0019(14)
C31 0.0284(15) 0.0270(16) 0.0300(15) 0.0036(13) -0.0007(12) 0.0027(13)
C32 0.0355(16) 0.0451(19) 0.0317(16) -0.0034(15) -0.0004(14) -0.0041(15)
C33 0.051(2) 0.061(2) 0.0290(17) -0.0098(16) -0.0004(15) -0.0012(18)
C34 0.0427(18) 0.047(2) 0.0305(17) -0.0043(15) 0.0052(14) 0.0027(16)
C35 0.0319(16) 0.0272(16) 0.0305(15) 0.0036(13) 0.0030(13) 0.0035(13)
C36 0.0378(17) 0.0310(17) 0.0319(16) 0.0067(14) 0.0100(14) 0.0045(15)
C37 0.0351(17) 0.0431(19) 0.0312(16) 0.0049(14) 0.0054(13) -0.0037(15)
C38 0.0271(15) 0.0390(18) 0.0323(16) 0.0035(14) 0.0028(13) -0.0013(14)
C39 0.0318(15) 0.0221(15) 0.0286(15) 0.0026(12) 0.0044(12) -0.0039(13)

loop_
_atom_type_symbol
_atom_type_description
_atom_type_scat_dispersion_real
_atom_type_scat_dispersion_imag
_atom_type_scat_source
C C 0.0033 0.0016 'International Tables Vol C Tables 4.2.6.8 and 6.1.1.4'
H H 0.0000 0.0000 'International Tables Vol C Tables 4.2.6.8 and 6.1.1.4'
N N 0.0061 0.0033 'International Tables Vol C Tables 4.2.6.8 and 6.1.1.4'
O O 0.0106 0.0060 'International Tables Vol C Tables 4.2.6.8 and 6.1.1.4'

loop_
_geom_angle_atom_site_label_1
_geom_angle_atom_site_label_2
_geom_angle_atom_site_label_3
_geom_angle
_geom_angle_site_symmetry_1
_geom_angle_site_symmetry_3
C1 N1 C4 110.1(2) . .
C1 N1 H1N 124.9 . .
C4 N1 H1N 124.9 . .
C6 N2 C9 111.2(2) . .
C6 N2 H2N 124.4 . .
C9 N2 H2N 124.4 . .
C14 N3 C11 109.9(2) . .
C14 N3 H3N 125.0 . .
C11 N3 H3N 125.0 . .
C19 N4 C16 110.4(2) . .
C19 N4 H4N 124.8 . .
C16 N4 H4N 124.8 . .
C30 N5 C29 125.0(2) . .
C30 N5 H5N 117.5 . .
C29 N5 H5N 117.5 . .
C35 N6 C31 116.8(2) . .
C36 N7 C37 122.5(2) . .
C36 N7 H7N 118.7 . .
C37 N7 H7N 118.7 . .
C1A O1A H1OA 110(3) . .
O1A C1A H1A1 109.5 . .
O1A C1A H1A2 109.5 . .
H1A1 C1A H1A2 109.5 . .
O1A C1A H1A3 109.5 . .
H1A1 C1A H1A3 109.5 . .
H1A2 C1A H1A3 109.5 . .
O1B C1B H1B1 109.5 . .
O1B C1B H1B2 109.5 . .
H1B1 C1B H1B2 109.5 . .
O1B C1B H1B3 109.5 . .
H1B1 C1B H1B3 109.5 . .
H1B2 C1B H1B3 109.5 . .
C1B O1B H1OB 105(3) . .
C2 C1 N1 106.7(2) . .
C2 C1 C20 131.8(2) . .
N1 C1 C20 121.4(2) . .
C1 C2 C3 108.3(2) . .
C1 C2 H2 125.8 . .
C3 C2 H2 125.8 . .
C4 C3 C2 108.1(2) . .
C4 C3 H3 126.0 . .
C2 C3 H3 126.0 . .
C3 C4 N1 106.7(2) . .
C3 C4 C5 131.7(2) . .
N1 C4 C5 121.6(2) . .
C6 C5 C4 110.2(2) . .
C6 C5 C21 108.8(2) . .
C4 C5 C21 108.8(2) . .
C6 C5 C22 110.7(2) . .
C4 C5 C22 110.3(2) . .
C21 C5 C22 108.1(2) . .
C7 C6 N2 106.2(2) . .
C7 C6 C5 132.2(2) . .
N2 C6 C5 121.5(2) . .
C6 C7 C8 108.3(2) . .
C6 C7 H7 125.8 . .
C8 C7 H7 125.8 . .
C9 C8 C7 108.0(2) . .
C9 C8 H8 126.0 . .
C7 C8 H8 126.0 . .
C8 C9 N2 106.3(2) . .
C8 C9 C10 132.2(2) . .
N2 C9 C10 121.4(2) . .
C9 C10 C11 112.4(2) . .
C9 C10 C23 108.7(2) . .
C11 C10 C23 109.0(2) . .
C9 C10 C27 110.1(2) . .
C11 C10 C27 106.9(2) . .
C23 C10 C27 109.7(2) . .
C12 C11 N3 106.9(2) . .
C12 C11 C10 128.8(2) . .
N3 C11 C10 124.3(2) . .
C11 C12 C13 108.1(3) . .
C11 C12 H12 125.9 . .
C13 C12 H12 125.9 . .
C14 C13 C12 108.4(3) . .
C14 C13 H13 125.8 . .
C12 C13 H13 125.8 . .
C13 C14 N3 106.7(2) . .
C13 C14 C15 129.7(3) . .
N3 C14 C15 123.6(2) . .
C16 C15 C14 111.8(2) . .
C16 C15 C25 110.4(2) . .
C14 C15 C25 111.4(2) . .
C16 C15 C24 107.6(2) . .
C14 C15 C24 107.9(2) . .
C25 C15 C24 107.5(2) . .
C17 C16 N4 106.3(2) . .
C17 C16 C15 130.1(2) . .
N4 C16 C15 123.6(2) . .
C16 C17 C18 108.4(2) . .
C16 C17 H17 125.8 . .
C18 C17 H17 125.8 . .
C19 C18 C17 108.3(2) . .
C19 C18 H18 125.9 . .
C17 C18 H18 125.9 . .
C18 C19 N4 106.6(2) . .
C18 C19 C20 127.9(2) . .
N4 C19 C20 125.4(2) . .
C1 C20 C19 113.0(2) . .
C1 C20 C26 109.0(2) . .
C19 C20 C26 109.2(2) . .
C1 C20 C39 110.4(2) . .
C19 C20 C39 105.5(2) . .
C26 C20 C39 109.7(2) . .
C5 C21 H21A 109.5 . .
C5 C21 H21B 109.5 . .
H21A C21 H21B 109.5 . .
C5 C21 H21C 109.5 . .
H21A C21 H21C 109.5 . .
H21B C21 H21C 109.5 . .
C5 C22 H22A 109.5 . .
C5 C22 H22B 109.5 . .
H22A C22 H22B 109.5 . .
C5 C22 H22C 109.5 . .
H22A C22 H22C 109.5 . .
H22B C22 H22C 109.5 . .
C10 C23 H23A 109.5 . .
C10 C23 H23B 109.5 . .
H23A C23 H23B 109.5 . .
C10 C23 H23C 109.5 . .
H23A C23 H23C 109.5 . .
H23B C23 H23C 109.5 . .
C15 C24 H24A 109.5 . .
C15 C24 H24B 109.5 . .
H24A C24 H24B 109.5 . .
C15 C24 H24C 109.5 . .
H24A C24 H24C 109.5 . .
H24B C24 H24C 109.5 . .
C15 C25 H25A 109.5 . .
C15 C25 H25B 109.5 . .
H25A C25 H25B 109.5 . .
C15 C25 H25C 109.5 . .
H25A C25 H25C 109.5 . .
H25B C25 H25C 109.5 . .
C20 C26 H26A 109.5 . .
C20 C26 H26B 109.5 . .
H26A C26 H26B 109.5 . .
C20 C26 H26C 109.5 . .
H26A C26 H26C 109.5 . .
H26B C26 H26C 109.5 . .
C28 C27 C10 117.0(2) . .
C28 C27 H27A 108.1 . .
C10 C27 H27A 108.1 . .
C28 C27 H27B 108.1 . .
C10 C27 H27B 108.1 . .
H27A C27 H27B 107.3 . .
C27 C28 C29 111.5(2) . .
C27 C28 H28A 109.3 . .
C29 C28 H28A 109.3 . .
C27 C28 H28B 109.3 . .
C29 C28 H28B 109.3 . .
H28A C28 H28B 108.0 . .
N5 C29 C28 113.8(2) . .
N5 C29 H29A 108.8 . .
C28 C29 H29A 108.8 . .
N5 C29 H29B 108.8 . .
C28 C29 H29B 108.8 . .
H29A C29 H29B 107.7 . .
O1 C30 N5 124.8(3) . .
O1 C30 C31 120.9(3) . .
N5 C30 C31 114.3(2) . .
N6 C31 C32 123.2(2) . .
N6 C31 C30 115.9(2) . .
C32 C31 C30 120.9(2) . .
C33 C32 C31 119.2(3) . .
C33 C32 H32 120.4 . .
C31 C32 H32 120.4 . .
C34 C33 C32 118.3(3) . .
C34 C33 H33 120.8 . .
C32 C33 H33 120.8 . .
C33 C34 C35 119.1(3) . .
C33 C34 H34 120.4 . .
C35 C34 H34 120.4 . .
N6 C35 C34 123.2(3) . .
N6 C35 C36 118.6(2) . .
C34 C35 C36 118.2(2) . .
O2 C36 N7 123.9(3) . .
O2 C36 C35 119.7(3) . .
N7 C36 C35 116.4(2) . .
N7 C37 C38 112.7(2) . .
N7 C37 H37A 109.0 . .
C38 C37 H37A 109.0 . .
N7 C37 H37B 109.0 . .
C38 C37 H37B 109.0 . .
H37A C37 H37B 107.8 . .
C37 C38 C39 110.0(2) . .
C37 C38 H38A 109.7 . .
C39 C38 H38A 109.7 . .
C37 C38 H38B 109.7 . .
C39 C38 H38B 109.7 . .
H38A C38 H38B 108.2 . .
C38 C39 C20 117.2(2) . .
C38 C39 H39A 108.0 . .
C20 C39 H39A 108.0 . .
C38 C39 H39B 108.0 . .
C20 C39 H39B 108.0 . .
H39A C39 H39B 107.2 . .

loop_
_geom_bond_atom_site_label_1
_geom_bond_atom_site_label_2
_geom_bond_distance
_geom_bond_site_symmetry_2
O1 C30 1.241(3) .
O2 C36 1.226(3) .
N1 C1 1.380(3) .
N1 C4 1.389(3) .
N1 H1N 0.8800 .
N2 C6 1.374(3) .
N2 C9 1.378(3) .
N2 H2N 0.8800 .
N3 C14 1.381(3) .
N3 C11 1.384(3) .
N3 H3N 0.8800 .
N4 C19 1.377(3) .
N4 C16 1.386(3) .
N4 H4N 0.8800 .
N5 C30 1.339(3) .
N5 C29 1.459(3) .
N5 H5N 0.8800 .
N6 C35 1.337(3) .
N6 C31 1.344(3) .
N7 C36 1.331(4) .
N7 C37 1.463(3) .
N7 H7N 0.8800 .
O1A C1A 1.441(3) .
O1A H1OA 0.87(4) .
C1A H1A1 0.9800 .
C1A H1A2 0.9800 .
C1A H1A3 0.9800 .
C1B O1B 1.410(4) .
C1B H1B1 0.9800 .
C1B H1B2 0.9800 .
C1B H1B3 0.9800 .
O1B H1OB 0.86(4) .
C1 C2 1.367(4) .
C1 C20 1.510(4) .
C2 C3 1.417(4) .
C2 H2 0.9500 .
C3 C4 1.365(4) .
C3 H3 0.9500 .
C4 C5 1.520(4) .
C5 C6 1.512(3) .
C5 C21 1.536(4) .
C5 C22 1.547(4) .
C6 C7 1.370(4) .
C7 C8 1.416(4) .
C7 H7 0.9500 .
C8 C9 1.370(4) .
C8 H8 0.9500 .
C9 C10 1.512(4) .
C10 C11 1.523(4) .
C10 C23 1.547(3) .
C10 C27 1.556(4) .
C11 C12 1.361(4) .
C12 C13 1.410(4) .
C12 H12 0.9500 .
C13 C14 1.362(4) .
C13 H13 0.9500 .
C14 C15 1.521(4) .
C15 C16 1.512(3) .
C15 C25 1.527(4) .
C15 C24 1.542(4) .
C16 C17 1.370(4) .
C17 C18 1.406(4) .
C17 H17 0.9500 .
C18 C19 1.371(4) .
C18 H18 0.9500 .
C19 C20 1.515(3) .
C20 C26 1.546(3) .
C20 C39 1.550(3) .
C21 H21A 0.9800 .
C21 H21B 0.9800 .
C21 H21C 0.9800 .
C22 H22A 0.9800 .
C22 H22B 0.9800 .
C22 H22C 0.9800 .
C23 H23A 0.9800 .
C23 H23B 0.9800 .
C23 H23C 0.9800 .
C24 H24A 0.9800 .
C24 H24B 0.9800 .
C24 H24C 0.9800 .
C25 H25A 0.9800 .
C25 H25B 0.9800 .
C25 H25C 0.9800 .
C26 H26A 0.9800 .
C26 H26B 0.9800 .
C26 H26C 0.9800 .
C27 C28 1.524(4) .
C27 H27A 0.9900 .
C27 H27B 0.9900 .
C28 C29 1.528(4) .
C28 H28A 0.9900 .
C28 H28B 0.9900 .
C29 H29A 0.9900 .
C29 H29B 0.9900 .
C30 C31 1.503(4) .
C31 C32 1.384(4) .
C32 C33 1.378(4) .
C32 H32 0.9500 .
C33 C34 1.376(4) .
C33 H33 0.9500 .
C34 C35 1.390(4) .
C34 H34 0.9500 .
C35 C36 1.503(4) .
C37 C38 1.520(4) .
C37 H37A 0.9900 .
C37 H37B 0.9900 .
C38 C39 1.520(3) .
C38 H38A 0.9900 .
C38 H38B 0.9900 .
C39 H39A 0.9900 .
C39 H39B 0.9900 .

loop_
_geom_hbond_atom_site_label_D
_geom_hbond_atom_site_label_H
_geom_hbond_atom_site_label_A
_geom_hbond_distance_DH
_geom_hbond_distance_HA
_geom_hbond_distance_DA
_geom_hbond_angle_DHA
_geom_hbond_site_symmetry_A
N1 H1N O1A 0.88 2.08 2.957(3) 172 .
N2 H2N O1A 0.88 2.16 3.014(3) 164 .
N3 H3N O1B 0.88 2.19 3.052(3) 167 .
N4 H4N O1B 0.88 2.14 3.007(3) 169 .
N5 H5N O1 0.88 2.17 3.036(3) 166 2_656
O1A H1OA N6 0.87(4) 2.23(4) 3.039(3) 155(4) .
O1A H1OA O1 0.87(4) 2.56(4) 3.126(3) 124(3) .

loop_
_geom_torsion_atom_site_label_1
_geom_torsion_atom_site_label_2
_geom_torsion_atom_site_label_3
_geom_torsion_atom_site_label_4
_geom_torsion
_geom_torsion_site_symmetry_1
_geom_torsion_site_symmetry_2
_geom_torsion_site_symmetry_3
_geom_torsion_site_symmetry_4
C4 N1 C1 C2 0.2(3) . . . .
C4 N1 C1 C20 -176.2(2) . . . .
N1 C1 C2 C3 0.3(3) . . . .
C20 C1 C2 C3 176.2(3) . . . .
C1 C2 C3 C4 -0.7(3) . . . .
C2 C3 C4 N1 0.8(3) . . . .
C2 C3 C4 C5 -179.2(2) . . . .
C1 N1 C4 C3 -0.6(3) . . . .
C1 N1 C4 C5 179.3(2) . . . .
C3 C4 C5 C6 -105.0(3) . . . .
N1 C4 C5 C6 75.0(3) . . . .
C3 C4 C5 C21 14.1(4) . . . .
N1 C4 C5 C21 -165.9(2) . . . .
C3 C4 C5 C22 132.5(3) . . . .
N1 C4 C5 C22 -47.5(3) . . . .
C9 N2 C6 C7 0.2(3) . . . .
C9 N2 C6 C5 179.1(2) . . . .
C4 C5 C6 C7 99.7(3) . . . .
C21 C5 C6 C7 -19.4(4) . . . .
C22 C5 C6 C7 -138.1(3) . . . .
C4 C5 C6 N2 -78.9(3) . . . .
C21 C5 C6 N2 162.0(2) . . . .
C22 C5 C6 N2 43.4(3) . . . .
N2 C6 C7 C8 -0.3(3) . . . .
C5 C6 C7 C8 -179.0(3) . . . .
C6 C7 C8 C9 0.3(3) . . . .
C7 C8 C9 N2 -0.2(3) . . . .
C7 C8 C9 C10 -176.9(3) . . . .
C6 N2 C9 C8 0.0(3) . . . .
C6 N2 C9 C10 177.1(2) . . . .
C8 C9 C10 C11 -108.1(3) . . . .
N2 C9 C10 C11 75.5(3) . . . .
C8 C9 C10 C23 12.6(4) . . . .
N2 C9 C10 C23 -163.7(2) . . . .
C8 C9 C10 C27 132.8(3) . . . .
N2 C9 C10 C27 -43.5(3) . . . .
C14 N3 C11 C12 0.1(3) . . . .
C14 N3 C11 C10 -178.4(2) . . . .
C9 C10 C11 C12 -171.7(3) . . . .
C23 C10 C11 C12 67.7(4) . . . .
C27 C10 C11 C12 -50.8(4) . . . .
C9 C10 C11 N3 6.4(3) . . . .
C23 C10 C11 N3 -114.2(3) . . . .
C27 C10 C11 N3 127.3(3) . . . .
N3 C11 C12 C13 -0.5(3) . . . .
C10 C11 C12 C13 177.9(3) . . . .
C11 C12 C13 C14 0.7(3) . . . .
C12 C13 C14 N3 -0.7(3) . . . .
C12 C13 C14 C15 -179.1(3) . . . .
C11 N3 C14 C13 0.3(3) . . . .
C11 N3 C14 C15 178.9(2) . . . .
C13 C14 C15 C16 105.3(3) . . . .
N3 C14 C15 C16 -72.9(3) . . . .
C13 C14 C15 C25 -130.6(3) . . . .
N3 C14 C15 C25 51.2(3) . . . .
C13 C14 C15 C24 -12.8(4) . . . .
N3 C14 C15 C24 168.9(2) . . . .
C19 N4 C16 C17 0.4(3) . . . .
C19 N4 C16 C15 -178.3(2) . . . .
C14 C15 C16 C17 -108.3(3) . . . .
C25 C15 C16 C17 127.2(3) . . . .
C24 C15 C16 C17 10.0(4) . . . .
C14 C15 C16 N4 70.1(3) . . . .
C25 C15 C16 N4 -54.5(3) . . . .
C24 C15 C16 N4 -171.6(2) . . . .
N4 C16 C17 C18 -0.1(3) . . . .
C15 C16 C17 C18 178.5(3) . . . .
C16 C17 C18 C19 -0.2(3) . . . .
C17 C18 C19 N4 0.4(3) . . . .
C17 C18 C19 C20 -175.9(2) . . . .
C16 N4 C19 C18 -0.5(3) . . . .
C16 N4 C19 C20 176.0(2) . . . .
C2 C1 C20 C19 111.2(3) . . . .
N1 C1 C20 C19 -73.4(3) . . . .
C2 C1 C20 C26 -10.3(4) . . . .
N1 C1 C20 C26 165.1(2) . . . .
C2 C1 C20 C39 -130.9(3) . . . .
N1 C1 C20 C39 44.5(3) . . . .
C18 C19 C20 C1 174.2(3) . . . .
N4 C19 C20 C1 -1.6(3) . . . .
C18 C19 C20 C26 -64.3(3) . . . .
N4 C19 C20 C26 119.9(3) . . . .
C18 C19 C20 C39 53.4(3) . . . .
N4 C19 C20 C39 -122.3(3) . . . .
C9 C10 C27 C28 -62.0(3) . . . .
C11 C10 C27 C28 175.7(2) . . . .
C23 C10 C27 C28 57.6(3) . . . .
C10 C27 C28 C29 171.0(2) . . . .
C30 N5 C29 C28 101.4(3) . . . .
C27 C28 C29 N5 -80.0(3) . . . .
C29 N5 C30 O1 -5.6(4) . . . .
C29 N5 C30 C31 172.4(2) . . . .
C35 N6 C31 C32 4.6(4) . . . .
C35 N6 C31 C30 -176.8(2) . . . .
O1 C30 C31 N6 -51.0(4) . . . .
N5 C30 C31 N6 131.0(3) . . . .
O1 C30 C31 C32 127.7(3) . . . .
N5 C30 C31 C32 -50.4(4) . . . .
N6 C31 C32 C33 -1.7(5) . . . .
C30 C31 C32 C33 179.8(3) . . . .
C31 C32 C33 C34 -2.3(5) . . . .
C32 C33 C34 C35 3.2(5) . . . .
C31 N6 C35 C34 -3.7(4) . . . .
C31 N6 C35 C36 176.6(2) . . . .
C33 C34 C35 N6 -0.2(5) . . . .
C33 C34 C35 C36 179.6(3) . . . .
C37 N7 C36 O2 -0.9(4) . . . .
C37 N7 C36 C35 177.1(2) . . . .
N6 C35 C36 O2 -156.8(3) . . . .
C34 C35 C36 O2 23.5(4) . . . .
N6 C35 C36 N7 25.2(4) . . . .
C34 C35 C36 N7 -154.6(3) . . . .
C36 N7 C37 C38 96.3(3) . . . .
N7 C37 C38 C39 72.0(3) . . . .
C37 C38 C39 C20 -174.6(2) . . . .
C1 C20 C39 C38 61.3(3) . . . .
C19 C20 C39 C38 -176.3(2) . . . .
C26 C20 C39 C38 -58.8(3) . . . .
